data_4073831
loop_
_publ_author_name
'Doherty, Simon'
'Knight, Julian G.'
'Smyth, Catherine H.'
'Harrington, Ross W.'
'Clegg, William'

_publ_section_title
;
 Metal-Dependent Reactivity of Electrophilic Platinum Group Metal Lewis
 Acid Catalysts:&#x00A0; Competitive Alkene Dimerization, Intramolecular
 Friedel&#x2212;Crafts Alkylation, and Carbonyl-Ene Reactivity
;
_journal_issue 24
_journal_name_full Organometallics
_journal_page_first 5961
_journal_paper_doi 10.1021/om7006612
_journal_volume 26
_journal_year 2007
_chemical_formula_moiety 'C19 H20 F6 O6'
_chemical_formula_sum 'C19 H20 F6 O6'
_chemical_formula_weight 458.35
_chemical_name_systematic
;
 ?
;
_space_group_IT_number 2
_symmetry_cell_setting triclinic
_symmetry_space_group_name_Hall '-P 1'
_symmetry_space_group_name_H-M 'P -1'
_atom_sites_solution_hydrogens mixed
_atom_sites_solution_primary direct
_atom_sites_solution_secondary difmap
_audit_creation_method SHELXL-97
_cell_angle_alpha 99.188(2)
_cell_angle_beta 113.528(2)
_cell_angle_gamma 105.054(2)
_cell_formula_units_Z 2
_cell_length_a 9.6109(12)
_cell_length_b 11.0995(14)
_cell_length_c 11.2859(14)
_cell_measurement_reflns_used 8071
_cell_measurement_temperature 150(2)
_cell_measurement_theta_max 28.4
_cell_measurement_theta_min 2.0
_cell_volume 1017.7(2)
_computing_cell_refinement 'Bruker SAINT'
_computing_data_collection 'Bruker SMART'
_computing_data_reduction 'Bruker SAINT'
_computing_molecular_graphics 'Bruker SHELXTL'
_computing_publication_material 'Bruker SHELXTL and local programs'
_computing_structure_refinement 'Bruker SHELXTL'
_computing_structure_solution 'Bruker SHELXTL'
_diffrn_ambient_temperature 150(2)
_diffrn_measured_fraction_theta_full 0.998
_diffrn_measured_fraction_theta_max 0.955
_diffrn_measurement_device_type 'Bruker SMART 1K CCD diffractometer'
_diffrn_measurement_method 'thin-slice \w scans'
_diffrn_radiation_monochromator graphite
_diffrn_radiation_source 'sealed tube'
_diffrn_radiation_type MoK\a
_diffrn_radiation_wavelength 0.71073
_diffrn_reflns_av_R_equivalents 0.0320
_diffrn_reflns_av_sigmaI/netI 0.0179
_diffrn_reflns_limit_h_max 12
_diffrn_reflns_limit_h_min -12
_diffrn_reflns_limit_k_max 14
_diffrn_reflns_limit_k_min -14
_diffrn_reflns_limit_l_max 14
_diffrn_reflns_limit_l_min -14
_diffrn_reflns_number 17224
_diffrn_reflns_theta_full 26.00
_diffrn_reflns_theta_max 28.38
_diffrn_reflns_theta_min 1.99
_diffrn_standards_number 0
_exptl_absorpt_coefficient_mu 0.144
_exptl_absorpt_correction_T_max 0.972
_exptl_absorpt_correction_T_min 0.958
_exptl_absorpt_correction_type multi-scan
_exptl_absorpt_process_details SADABS
_exptl_crystal_colour colourless
_exptl_crystal_density_diffrn 1.496
_exptl_crystal_density_method 'not measured'
_exptl_crystal_description block
_exptl_crystal_F_000 472
_exptl_crystal_size_max 0.30
_exptl_crystal_size_mid 0.30
_exptl_crystal_size_min 0.20
_refine_diff_density_max 0.378
_refine_diff_density_min -0.301
_refine_diff_density_rms 0.062
_refine_ls_extinction_coef 0.006(4)
_refine_ls_extinction_expression Fc^*^=kFc[1+0.001xFc^2^\l^3^/sin(2\q)]^-1/4^
_refine_ls_extinction_method SHELXL
_refine_ls_goodness_of_fit_ref 1.138
_refine_ls_hydrogen_treatment mixed
_refine_ls_matrix_type full
_refine_ls_number_parameters 292
_refine_ls_number_reflns 4860
_refine_ls_number_restraints 0
_refine_ls_restrained_S_all 1.138
_refine_ls_R_factor_all 0.0652
_refine_ls_R_factor_gt 0.0480
_refine_ls_shift/su_max 0.000
_refine_ls_shift/su_mean 0.000
_refine_ls_structure_factor_coef Fsqd
_refine_ls_weighting_details 'calc w=1/[\s^2^(Fo^2^)+(0.1253P)^2^+2.0376P] where P=(Fo^2^+2Fc^2^)/3'
_refine_ls_weighting_scheme calc
_refine_ls_wR_factor_gt 0.1259
_refine_ls_wR_factor_ref 0.1571
_reflns_number_gt 3710
_reflns_number_total 4860
_reflns_threshold_expression I>2\s(I)
_cod_data_source_file om7006612-file002.cif
_cod_data_source_block sd237_compound_3a
_cod_database_code 4073831

loop_
_symmetry_equiv_pos_as_xyz
'x, y, z'
'-x, -y, -z'

loop_
_atom_site_label
_atom_site_type_symbol
_atom_site_fract_x
_atom_site_fract_y
_atom_site_fract_z
_atom_site_U_iso_or_equiv
_atom_site_adp_type
_atom_site_occupancy
_atom_site_symmetry_multiplicity
_atom_site_calc_flag
_atom_site_refinement_flags
O1 O 1.1624(2) 0.75318(17) 0.74473(19) 0.0350(4) Uani 1 1 d .
H1 H 1.232(5) 0.735(4) 0.798(5) 0.102(17) Uiso 1 1 d .
O2 O 1.26363(19) 0.99559(16) 1.04344(17) 0.0362(4) Uani 1 1 d .
O3 O 1.3804(2) 0.85476(17) 1.00030(18) 0.0414(5) Uani 1 1 d .
O4 O 1.06038(18) 0.50671(17) 0.82586(17) 0.0317(4) Uani 1 1 d .
H4 H 1.063(3) 0.519(3) 0.900(3) 0.042(8) Uiso 1 1 d .
O5 O 0.63280(17) 0.33126(15) 0.68578(15) 0.0268(3) Uani 1 1 d .
O6 O 0.83629(19) 0.38995(16) 0.89683(15) 0.0332(4) Uani 1 1 d .
F1 F 1.0100(2) 0.89749(19) 0.62234(17) 0.0605(5) Uani 1 1 d .
F2 F 1.25837(18) 1.01706(17) 0.76253(19) 0.0564(5) Uani 1 1 d .
F3 F 1.06526(19) 1.03553(15) 0.80613(19) 0.0530(5) Uani 1 1 d .
F4 F 0.9225(2) 0.24941(15) 0.65907(17) 0.0483(4) Uani 1 1 d .
F5 F 1.01239(18) 0.39984(15) 0.58097(15) 0.0421(4) Uani 1 1 d .
F6 F 0.75492(17) 0.30212(14) 0.50159(14) 0.0391(4) Uani 1 1 d .
C1 C 0.5566(3) 0.5976(2) 0.7099(2) 0.0296(5) Uani 1 1 d .
H1A H 0.5307 0.5784 0.6168 0.036 Uiso 1 1 calc R
C2 C 0.4326(3) 0.5792(2) 0.7467(3) 0.0337(5) Uani 1 1 d .
H2A H 0.3227 0.5481 0.6787 0.040 Uiso 1 1 calc R
C3 C 0.4682(3) 0.6057(2) 0.8816(3) 0.0358(6) Uani 1 1 d .
H3A H 0.3831 0.5921 0.9065 0.043 Uiso 1 1 calc R
C4 C 0.6290(3) 0.6525(2) 0.9803(3) 0.0357(5) Uani 1 1 d .
H4A H 0.6541 0.6721 1.0732 0.043 Uiso 1 1 calc R
C5 C 0.7534(3) 0.6708(2) 0.9444(2) 0.0297(5) Uani 1 1 d .
H5A H 0.8630 0.7019 1.0129 0.036 Uiso 1 1 calc R
C6 C 0.7195(3) 0.64417(19) 0.8086(2) 0.0247(4) Uani 1 1 d .
C7 C 0.8549(2) 0.6693(2) 0.7709(2) 0.0238(4) Uani 1 1 d .
C8 C 0.9746(3) 0.7866(2) 0.8350(2) 0.0271(5) Uani 1 1 d .
H8A H 0.9607 0.8443 0.8976 0.033 Uiso 1 1 calc R
C9 C 1.1288(3) 0.8416(2) 0.8231(2) 0.0275(5) Uani 1 1 d .
C10 C 1.1153(3) 0.9491(3) 0.7534(3) 0.0413(6) Uani 1 1 d .
C11 C 1.2744(3) 0.8989(2) 0.9670(2) 0.0266(5) Uani 1 1 d .
C12 C 1.3979(3) 1.0594(2) 1.1811(3) 0.0390(6) Uani 1 1 d .
H12A H 1.4316 1.1555 1.1998 0.047 Uiso 1 1 calc R
H12B H 1.4921 1.0344 1.1889 0.047 Uiso 1 1 calc R
C13 C 1.3472(4) 1.0206(4) 1.2815(3) 0.0593(9) Uani 1 1 d .
H13A H 1.4375 1.0647 1.3729 0.089 Uiso 1 1 calc R
H13B H 1.3165 0.9257 1.2642 0.089 Uiso 1 1 calc R
H13C H 1.2540 1.0456 1.2738 0.089 Uiso 1 1 calc R
C14 C 0.8443(3) 0.5600(2) 0.6642(2) 0.0244(4) Uani 1 1 d .
H14A H 0.9140 0.5969 0.6241 0.029 Uiso 1 1 calc R
H14B H 0.7309 0.5192 0.5910 0.029 Uiso 1 1 calc R
C15 C 0.8984(2) 0.4544(2) 0.7242(2) 0.0247(4) Uani 1 1 d .
C16 C 0.8961(3) 0.3499(2) 0.6149(2) 0.0307(5) Uani 1 1 d .
C17 C 0.7861(3) 0.3871(2) 0.7797(2) 0.0241(4) Uani 1 1 d .
C18 C 0.5132(3) 0.2841(2) 0.7340(2) 0.0302(5) Uani 1 1 d .
H18A H 0.5188 0.3568 0.8014 0.036 Uiso 1 1 calc R
H18B H 0.5347 0.2153 0.7768 0.036 Uiso 1 1 calc R
C19 C 0.3489(3) 0.2300(3) 0.6121(3) 0.0405(6) Uani 1 1 d .
H19A H 0.2644 0.2061 0.6408 0.061 Uiso 1 1 calc R
H19B H 0.3410 0.1524 0.5508 0.061 Uiso 1 1 calc R
H19C H 0.3341 0.2962 0.5651 0.061 Uiso 1 1 calc R

loop_
_atom_site_aniso_label
_atom_site_aniso_U_11
_atom_site_aniso_U_22
_atom_site_aniso_U_33
_atom_site_aniso_U_23
_atom_site_aniso_U_13
_atom_site_aniso_U_12
O1 0.0284(9) 0.0382(10) 0.0347(10) 0.0018(7) 0.0188(8) 0.0050(7)
O2 0.0257(8) 0.0309(9) 0.0391(10) -0.0023(7) 0.0089(7) 0.0080(7)
O3 0.0343(9) 0.0387(10) 0.0430(11) 0.0056(8) 0.0090(8) 0.0190(8)
O4 0.0205(8) 0.0447(10) 0.0233(8) 0.0055(7) 0.0087(7) 0.0065(7)
O5 0.0216(7) 0.0301(8) 0.0241(8) 0.0070(6) 0.0104(6) 0.0032(6)
O6 0.0306(9) 0.0376(9) 0.0232(8) 0.0085(7) 0.0101(7) 0.0036(7)
F1 0.0398(9) 0.0785(13) 0.0427(10) 0.0293(9) 0.0033(8) 0.0089(8)
F2 0.0287(8) 0.0625(11) 0.0751(12) 0.0454(9) 0.0190(8) 0.0048(7)
F3 0.0383(9) 0.0367(9) 0.0777(12) 0.0257(8) 0.0167(8) 0.0147(7)
F4 0.0670(11) 0.0394(9) 0.0542(10) 0.0161(7) 0.0352(9) 0.0297(8)
F5 0.0387(8) 0.0482(9) 0.0422(8) 0.0036(7) 0.0285(7) 0.0097(7)
F6 0.0363(8) 0.0386(8) 0.0287(7) -0.0054(6) 0.0134(6) 0.0045(6)
C1 0.0248(11) 0.0254(11) 0.0315(12) 0.0030(9) 0.0114(10) 0.0042(8)
C2 0.0220(11) 0.0269(11) 0.0483(15) 0.0083(10) 0.0154(10) 0.0059(9)
C3 0.0348(13) 0.0282(12) 0.0582(16) 0.0153(11) 0.0327(13) 0.0124(10)
C4 0.0424(14) 0.0346(13) 0.0397(14) 0.0111(10) 0.0278(12) 0.0142(11)
C5 0.0269(11) 0.0289(11) 0.0304(12) 0.0059(9) 0.0137(10) 0.0064(9)
C6 0.0237(10) 0.0189(10) 0.0298(11) 0.0045(8) 0.0140(9) 0.0042(8)
C7 0.0217(10) 0.0242(10) 0.0229(10) 0.0059(8) 0.0100(9) 0.0052(8)
C8 0.0233(11) 0.0243(11) 0.0302(11) 0.0036(8) 0.0129(9) 0.0047(8)
C9 0.0223(10) 0.0255(11) 0.0309(12) 0.0057(9) 0.0123(9) 0.0040(8)
C10 0.0226(12) 0.0466(15) 0.0451(15) 0.0213(12) 0.0090(11) 0.0043(10)
C11 0.0218(10) 0.0219(10) 0.0339(12) 0.0081(9) 0.0134(9) 0.0034(8)
C12 0.0298(12) 0.0310(13) 0.0384(14) -0.0040(10) 0.0088(11) 0.0038(10)
C13 0.0479(18) 0.087(2) 0.0475(18) 0.0180(17) 0.0248(15) 0.0277(17)
C14 0.0225(10) 0.0253(10) 0.0207(10) 0.0040(8) 0.0100(8) 0.0028(8)
C15 0.0212(10) 0.0272(11) 0.0219(10) 0.0038(8) 0.0101(9) 0.0046(8)
C16 0.0322(12) 0.0322(12) 0.0297(12) 0.0066(9) 0.0174(10) 0.0112(9)
C17 0.0234(10) 0.0219(10) 0.0236(11) 0.0040(8) 0.0104(9) 0.0054(8)
C18 0.0266(11) 0.0327(12) 0.0329(12) 0.0138(9) 0.0167(10) 0.0059(9)
C19 0.0262(12) 0.0450(15) 0.0404(14) 0.0141(11) 0.0125(11) 0.0016(10)

loop_
_atom_type_symbol
_atom_type_description
_atom_type_scat_dispersion_real
_atom_type_scat_dispersion_imag
_atom_type_scat_source
C C 0.0033 0.0016 'International Tables Vol C Tables 4.2.6.8 and 6.1.1.4'
H H 0.0000 0.0000 'International Tables Vol C Tables 4.2.6.8 and 6.1.1.4'
O O 0.0106 0.0060 'International Tables Vol C Tables 4.2.6.8 and 6.1.1.4'
F F 0.0171 0.0103 'International Tables Vol C Tables 4.2.6.8 and 6.1.1.4'

loop_
_geom_angle_atom_site_label_1
_geom_angle_atom_site_label_2
_geom_angle_atom_site_label_3
_geom_angle
H1 O1 C9 105(3)
C11 O2 C12 117.13(18)
H4 O4 C15 110(2)
C17 O5 C18 116.05(16)
H1A C1 C2 119.6
H1A C1 C6 119.6
C2 C1 C6 120.7(2)
C1 C2 H2A 119.8
C1 C2 C3 120.4(2)
H2A C2 C3 119.8
C2 C3 H3A 120.3
C2 C3 C4 119.5(2)
H3A C3 C4 120.3
C3 C4 H4A 119.8
C3 C4 C5 120.4(2)
H4A C4 C5 119.8
C4 C5 H5A 119.6
C4 C5 C6 120.8(2)
H5A C5 C6 119.6
C1 C6 C5 118.2(2)
C1 C6 C7 121.4(2)
C5 C6 C7 120.38(19)
C6 C7 C8 116.76(18)
C6 C7 C14 117.16(17)
C8 C7 C14 126.08(19)
C7 C8 H8A 115.0
C7 C8 C9 130.1(2)
H8A C8 C9 115.0
O1 C9 C8 115.91(18)
O1 C9 C10 104.8(2)
O1 C9 C11 108.19(18)
C8 C9 C10 109.10(19)
C8 C9 C11 108.55(18)
C10 C9 C11 110.16(18)
F1 C10 F2 107.3(2)
F1 C10 F3 107.1(2)
F1 C10 C9 110.7(2)
F2 C10 F3 106.8(2)
F2 C10 C9 111.4(2)
F3 C10 C9 113.2(2)
O2 C11 O3 126.4(2)
O2 C11 C9 112.64(18)
O3 C11 C9 121.0(2)
O2 C12 H12A 109.6
O2 C12 H12B 109.6
O2 C12 C13 110.4(2)
H12A C12 H12B 108.1
H12A C12 C13 109.6
H12B C12 C13 109.6
C12 C13 H13A 109.5
C12 C13 H13B 109.5
C12 C13 H13C 109.5
H13A C13 H13B 109.5
H13A C13 H13C 109.5
H13B C13 H13C 109.5
C7 C14 H14A 109.3
C7 C14 H14B 109.3
C7 C14 C15 111.76(17)
H14A C14 H14B 107.9
H14A C14 C15 109.3
H14B C14 C15 109.3
O4 C15 C14 111.47(17)
O4 C15 C16 104.70(17)
O4 C15 C17 110.15(17)
C14 C15 C16 110.10(18)
C14 C15 C17 111.34(17)
C16 C15 C17 108.86(17)
F4 C16 F5 107.37(19)
F4 C16 F6 107.45(19)
F4 C16 C15 111.23(19)
F5 C16 F6 107.18(18)
F5 C16 C15 110.73(18)
F6 C16 C15 112.63(18)
O5 C17 O6 125.5(2)
O5 C17 C15 112.36(17)
O6 C17 C15 122.16(19)
O5 C18 H18A 110.4
O5 C18 H18B 110.4
O5 C18 C19 106.69(18)
H18A C18 H18B 108.6
H18A C18 C19 110.4
H18B C18 C19 110.4
C18 C19 H19A 109.5
C18 C19 H19B 109.5
C18 C19 H19C 109.5
H19A C19 H19B 109.5
H19A C19 H19C 109.5
H19B C19 H19C 109.5

loop_
_geom_bond_atom_site_label_1
_geom_bond_atom_site_label_2
_geom_bond_distance
O1 H1 0.80(5)
O1 C9 1.401(3)
O2 C11 1.319(3)
O2 C12 1.467(3)
O3 C11 1.196(3)
O4 H4 0.81(3)
O4 C15 1.403(3)
O5 C17 1.322(3)
O5 C18 1.473(2)
O6 C17 1.204(3)
F1 C10 1.332(3)
F2 C10 1.340(3)
F3 C10 1.338(3)
F4 C16 1.335(3)
F5 C16 1.338(3)
F6 C16 1.335(3)
C1 H1A 0.950
C1 C2 1.389(3)
C1 C6 1.401(3)
C2 H2A 0.950
C2 C3 1.382(4)
C3 H3A 0.950
C3 C4 1.387(4)
C4 H4A 0.950
C4 C5 1.387(3)
C5 H5A 0.950
C5 C6 1.396(3)
C6 C7 1.499(3)
C7 C8 1.341(3)
C7 C14 1.517(3)
C8 H8A 0.950
C8 C9 1.517(3)
C9 C10 1.535(3)
C9 C11 1.547(3)
C12 H12A 0.990
C12 H12B 0.990
C12 C13 1.481(4)
C13 H13A 0.980
C13 H13B 0.980
C13 H13C 0.980
C14 H14A 0.990
C14 H14B 0.990
C14 C15 1.547(3)
C15 C16 1.541(3)
C15 C17 1.545(3)
C18 H18A 0.990
C18 H18B 0.990
C18 C19 1.502(3)
C19 H19A 0.980
C19 H19B 0.980
C19 H19C 0.980

loop_
_geom_hbond_atom_site_label_D
_geom_hbond_atom_site_label_H
_geom_hbond_atom_site_label_A
_geom_hbond_distance_DH
_geom_hbond_distance_HA
_geom_hbond_distance_DA
_geom_hbond_angle_DHA
_geom_hbond_site_symmetry_A
O1 H1 O3 0.80(5) 2.11(4) 2.625(3) 122(4) .
O4 H4 O6 0.81(3) 2.05(3) 2.807(2) 154(3) 2_767
O4 H4 O6 0.81(3) 2.26(3) 2.687(2) 113(2) .

loop_
_geom_torsion_atom_site_label_1
_geom_torsion_atom_site_label_2
_geom_torsion_atom_site_label_3
_geom_torsion_atom_site_label_4
_geom_torsion
C6 C1 C2 C3 -0.4(3)
C1 C2 C3 C4 0.7(4)
C2 C3 C4 C5 -0.9(4)
C3 C4 C5 C6 0.8(4)
C4 C5 C6 C1 -0.5(3)
C4 C5 C6 C7 177.6(2)
C2 C1 C6 C5 0.3(3)
C2 C1 C6 C7 -177.7(2)
C1 C6 C7 C8 129.0(2)
C1 C6 C7 C14 -51.1(3)
C5 C6 C7 C8 -49.0(3)
C5 C6 C7 C14 130.9(2)
C6 C7 C8 C9 178.6(2)
C14 C7 C8 C9 -1.3(4)
C7 C8 C9 O1 -7.9(4)
C7 C8 C9 C10 110.1(3)
C7 C8 C9 C11 -129.8(2)
O1 C9 C10 F1 52.7(3)
O1 C9 C10 F2 -66.6(3)
O1 C9 C10 F3 172.94(19)
C8 C9 C10 F1 -72.1(3)
C8 C9 C10 F2 168.6(2)
C8 C9 C10 F3 48.2(3)
C11 C9 C10 F1 168.9(2)
C11 C9 C10 F2 49.5(3)
C11 C9 C10 F3 -70.9(2)
C12 O2 C11 O3 2.9(3)
C12 O2 C11 C9 -178.42(19)
O1 C9 C11 O2 171.87(18)
O1 C9 C11 O3 -9.4(3)
C8 C9 C11 O2 -61.6(2)
C8 C9 C11 O3 117.2(2)
C10 C9 C11 O2 57.8(3)
C10 C9 C11 O3 -123.4(2)
C11 O2 C12 C13 -106.4(3)
C6 C7 C14 C15 -79.6(2)
C8 C7 C14 C15 100.3(3)
C7 C14 C15 O4 -60.7(2)
C7 C14 C15 C16 -176.47(17)
C7 C14 C15 C17 62.7(2)
O4 C15 C16 F4 67.9(2)
O4 C15 C16 F5 -51.4(2)
O4 C15 C16 F6 -171.44(18)
C14 C15 C16 F4 -172.21(18)
C14 C15 C16 F5 68.5(2)
C14 C15 C16 F6 -51.5(2)
C17 C15 C16 F4 -49.9(2)
C17 C15 C16 F5 -169.21(18)
C17 C15 C16 F6 70.8(2)
C18 O5 C17 O6 8.2(3)
C18 O5 C17 C15 -170.08(17)
O4 C15 C17 O5 -177.25(17)
O4 C15 C17 O6 4.4(3)
C14 C15 C17 O5 58.6(2)
C14 C15 C17 O6 -119.8(2)
C16 C15 C17 O5 -63.0(2)
C16 C15 C17 O6 118.7(2)
C17 O5 C18 C19 177.79(19)
